data_7221356
loop_
_publ_author_name
'Krebs, B.'
'Hein, M.'

_publ_section_title
;
 Solvatisierte Halogenochalkogen(IV)saeuren, I Darstellung und Struktur
 des Hexabromoselen(IV)saeure-Hydrats (H5 O2)2 Se Br6 (H2 O)4
;
_journal_name_full
;
Zeitschrift fuer Naturforschung, Teil B. Anorganische Chemie, Organische 
Chemie (33,1978-41,1986)
;
_journal_page_first 1666
_journal_page_last 1670
_journal_volume 34
_journal_year 1979
_chemical_formula_sum 'Br6 H18 O8 Se'
_chemical_name_systematic '(H5 O2)2 Se Br6 (H2 O)4'
_space_group_IT_number 12
_symmetry_space_group_name_Hall '-C 2y'
_symmetry_space_group_name_H-M 'C 1 2/m 1'
_cell_angle_alpha 90
_cell_angle_beta 104.11
_cell_angle_gamma 90
_cell_formula_units_Z 2
_cell_length_a 10.394
_cell_length_b 10.288
_cell_length_c 8.366
_cell_volume 867.615
_citation_journal_id_ASTM ZNBAD2
_cod_data_source_file Krebs_ZNBAD2_1979_853.cif
_cod_data_source_block H18Br6O8Se1
_cod_original_cell_volume 867.6147
_cod_original_formula_sum 'H18 Br6 O8 Se1'
_cod_database_code 7221356

loop_
_symmetry_equiv_pos_as_xyz
x,y,z
-x,y,-z
-x,-y,-z
x,-y,z
x+1/2,y+1/2,z
-x+1/2,y+1/2,-z
-x+1/2,-y+1/2,-z
x+1/2,-y+1/2,z

loop_
_atom_site_label
_atom_site_type_symbol
_atom_site_fract_x
_atom_site_fract_y
_atom_site_fract_z
_atom_site_occupancy
_atom_site_U_iso_or_equiv
Br1 Br-1 0.0433 0 0.3169 1 0.0
Br2 Br-1 0.2506 0 0.0231 1 0.0
Br3 Br-1 0 0.2482 0 1 0.0
O1 O-2 0.3123 0.2488 0.3025 1 0.0
Se1 Se+4 0 0 0 1 0.0
O2 O-2 0.1181 0.3762 0.4138 1 0.0
